data_4317666
loop_
_publ_author_name
'Philip M. Almond'
'Thomas E. Albrecht-Schmitt'

_publ_contact_author
;
Prof. Thomas E. Albrecht-Schmitt
179 Chemistry Building
Department of Chemistry
Auburn University, AL
36849
;
_publ_contact_author_email ' albreth@auburn.edu '
_publ_contact_author_fax ' 334 844 6959 '
_publ_contact_author_phone ' 334 844 6948 '
_publ_section_title
;
 Hydrothermal Syntheses, Structures, and Properties of the New Uranyl
 Selenites Ag2(UO2)(SeO3)2, M[(UO2)(HSeO3)(SeO3)] (M = K, Rb, Cs, Tl), and
 Pb(UO2)(SeO3)2
;
_journal_name_full 'Inorganic Chemistry'
_journal_page_first 1177
_journal_page_last 1183
_journal_paper_doi 10.1021/ic0110732
_journal_volume 41
_journal_year 2002
_chemical_compound_source 'original synthesis'
_chemical_formula_structural Tl[(UO2)(HSeO3)(SeO3)]
_chemical_formula_sum 'H O8 Se2 Tl U'
_chemical_formula_weight 729.33
_chemical_name_systematic
;
   ?
;
_space_group_IT_number 14
_symmetry_cell_setting monoclinic
_symmetry_space_group_name_Hall '-P 2yn'
_symmetry_space_group_name_H-M 'P 1 21/n 1'
_atom_sites_solution_hydrogens geom
_atom_sites_solution_primary direct
_atom_sites_solution_secondary difmap
_audit_creation_method SHELXL
_cell_angle_alpha 90.00
_cell_angle_beta 97.269(8)
_cell_angle_gamma 90.00
_cell_formula_units_Z 4
_cell_length_a 8.364(3)
_cell_length_b 10.346(4)
_cell_length_c 9.834(4)
_cell_measurement_reflns_used all
_cell_measurement_temperature 293(2)
_cell_measurement_theta_max 28.33
_cell_measurement_theta_min 2.87
_cell_volume 844.1(6)
_computing_cell_refinement 'SMART, SAINT'
_computing_data_collection SMART
_computing_data_reduction SAINT
_computing_molecular_graphics 'SHELXP-93 (Sheldrick, 1993)'
_computing_publication_material 'SHELXCIF-93 (Sheldrick, 1993)'
_computing_structure_refinement 'SHELXL-93 (Sheldrick, 1993)'
_computing_structure_solution 'SHELXS-86 (Sheldrick, 1990)'
_diffrn_ambient_temperature 293(2)
_diffrn_measurement_device 'Bruker APEX'
_diffrn_measurement_method '0.3 wide w/ exposures'
_diffrn_radiation_monochromator graphite
_diffrn_radiation_source 'fine-focus sealed tube'
_diffrn_radiation_type MoK\a
_diffrn_radiation_wavelength 0.71073
_diffrn_reflns_av_R_equivalents 0.0445
_diffrn_reflns_av_sigmaI/netI 0.0396
_diffrn_reflns_limit_h_max 11
_diffrn_reflns_limit_h_min -11
_diffrn_reflns_limit_k_max 13
_diffrn_reflns_limit_k_min -13
_diffrn_reflns_limit_l_max 13
_diffrn_reflns_limit_l_min -13
_diffrn_reflns_number 8405
_diffrn_reflns_theta_max 28.33
_diffrn_reflns_theta_min 2.87
_diffrn_standards_decay_% 0
_diffrn_standards_interval_count na
_diffrn_standards_interval_time na
_diffrn_standards_number na
_exptl_absorpt_coefficient_mu 46.855
_exptl_absorpt_correction_T_max '0.470232 ratio of min/max'
_exptl_absorpt_correction_T_min '0.470232 ratio of min/max'
_exptl_absorpt_correction_type 'multiscan (SADABS)'
_exptl_crystal_colour yellow
_exptl_crystal_density_diffrn 5.739
_exptl_crystal_density_meas ?
_exptl_crystal_density_method calcd
_exptl_crystal_description needle
_exptl_crystal_F_000 1224
_exptl_crystal_size_max 0.080
_exptl_crystal_size_mid 0.074
_exptl_crystal_size_min 0.034
_refine_diff_density_max 1.351
_refine_diff_density_min -1.287
_refine_diff_density_rms 0.246
_refine_ls_extinction_coef 0.00119(9)
_refine_ls_extinction_expression Fc^*^=kFc[1+0.001xFc^2^\l^3^/sin(2\q)]^-1/4^
_refine_ls_extinction_method SHELXL
_refine_ls_goodness_of_fit_all 1.015
_refine_ls_goodness_of_fit_obs 1.034
_refine_ls_hydrogen_treatment located
_refine_ls_matrix_type full
_refine_ls_number_parameters 114
_refine_ls_number_reflns 2084
_refine_ls_number_restraints 0
_refine_ls_restrained_S_all 1.015
_refine_ls_restrained_S_obs 1.034
_refine_ls_R_factor_all 0.0259
_refine_ls_R_factor_obs 0.0222
_refine_ls_shift/esd_max -0.001
_refine_ls_shift/esd_mean 0.000
_refine_ls_structure_factor_coef Fsqd
_refine_ls_weighting_details 'w=1/[\s^2^(Fo^2^)+(0.0150P)^2^+0.7279P] where P=(Fo^2^+2Fc^2^)/3'
_refine_ls_weighting_scheme calc
_refine_ls_wR_factor_all 0.0511
_refine_ls_wR_factor_obs 0.0497
_reflns_number_observed 1904
_reflns_number_total 2084
_reflns_observed_criterion >2sigma(I)
_cod_data_source_file ic0110732_5.cif
_cod_data_source_block 5
_cod_depositor_comments
;
The following automatic conversions were performed:

'_exptl_crystal_density_meas' value 'nm' was changed to '?' - the
value is perceived as not measured.

Automatic conversion script
Id: cif_fix_values 3008 2015-01-20 13:52:24Z robertas 

The following automatic conversions were performed:

'_refine_ls_weighting_scheme' value 'calc
w=1/[\s^2^(Fo^2^)+(0.0150P)^2^+0.7279P] where P=(Fo^2^+2Fc^2^)/3' was
changed to 'calc'. New tag '_refine_ls_weighting_details' was
created. The value of the new tag was set to
'w=1/[\s^2^(Fo^2^)+(0.0150P)^2^+0.7279P] where P=(Fo^2^+2Fc^2^)/3'.

Automatic conversion script
Id: cif_fix_values 3143 2015-03-26 13:38:13Z robertas 
;
_cod_database_code 4317666

loop_
_symmetry_equiv_pos_as_xyz
'x, y, z'
'-x+1/2, y+1/2, -z+1/2'
'-x, -y, -z'
'x-1/2, -y-1/2, z-1/2'

loop_
_atom_site_aniso_label
_atom_site_aniso_U_11
_atom_site_aniso_U_22
_atom_site_aniso_U_33
_atom_site_aniso_U_23
_atom_site_aniso_U_13
_atom_site_aniso_U_12
U1 0.01251(12) 0.01189(11) 0.01238(12) -0.00021(7) 0.00476(8) -0.00126(7)
Tl1 0.0297(2) 0.0314(2) 0.0254(2) 0.00435(11) 0.00768(12) 0.00958(11)
Se1 0.0143(3) 0.0163(3) 0.0134(3) -0.0013(2) 0.0029(2) 0.0000(2)
Se2 0.0147(3) 0.0138(3) 0.0129(3) 0.0011(2) 0.0046(2) -0.0007(2)
O1 0.024(3) 0.034(3) 0.023(3) 0.002(2) 0.004(2) -0.013(2)
O2 0.016(2) 0.033(2) 0.020(2) 0.006(2) 0.003(2) 0.011(2)
O3 0.023(2) 0.012(2) 0.019(2) -0.002(2) 0.003(2) 0.002(2)
O4 0.018(2) 0.019(2) 0.027(3) -0.002(2) 0.016(2) 0.000(2)
O5 0.022(2) 0.015(2) 0.023(2) 0.007(2) 0.016(2) 0.006(2)
O6 0.025(3) 0.017(2) 0.036(3) 0.010(2) 0.018(2) 0.000(2)
O7 0.016(2) 0.021(2) 0.019(2) -0.004(2) 0.001(2) -0.004(2)
O8 0.029(3) 0.030(3) 0.023(3) -0.008(2) 0.000(2) -0.010(2)

loop_
_atom_site_label
_atom_site_type_symbol
_atom_site_fract_x
_atom_site_fract_y
_atom_site_fract_z
_atom_site_U_iso_or_equiv
_atom_site_thermal_displace_type
_atom_site_occupancy
_atom_site_calc_flag
_atom_site_refinement_flags
_atom_site_disorder_group
U1 U 0.37001(3) 0.28866(2) 0.17834(2) 0.01199(8) Uani 1 d . .
Tl1 Tl 0.78219(3) 0.06807(3) 0.04666(3) 0.02850(9) Uani 1 d . .
Se1 Se -0.01153(7) 0.47420(5) 0.18461(6) 0.01457(13) Uani 1 d . .
Se2 Se 0.38798(7) 0.62024(5) 0.10051(6) 0.01357(13) Uani 1 d . .
O1 O -0.1523(6) 0.3683(5) 0.2450(5) 0.0269(11) Uani 1 d . .
H1 H -0.2462(136) 0.3600(97) 0.1783(109) 0.080(35) Uiso 1 d . .
O2 O 0.1523(5) 0.3997(4) 0.2621(5) 0.0233(10) Uani 1 d . .
O3 O 0.3311(5) 0.4719(4) 0.0370(4) 0.0176(9) Uani 1 d . .
O4 O 0.2053(5) 0.6744(4) 0.1321(5) 0.0205(9) Uani 1 d . .
O5 O 0.5962(5) 0.2965(4) 0.0469(5) 0.0192(9) Uani 1 d . .
O6 O 0.5344(6) 0.0967(4) 0.2087(5) 0.0251(11) Uani 1 d . .
O7 O 0.4961(5) 0.3836(4) 0.3003(4) 0.0191(9) Uani 1 d . .
O8 O 0.2344(6) 0.2013(4) 0.0580(5) 0.0272(11) Uani 1 d . .

loop_
_atom_type_symbol
_atom_type_description
_atom_type_scat_dispersion_real
_atom_type_scat_dispersion_imag
_atom_type_scat_source
O O 0.0106 0.0060 'International Tables Vol C Tables 4.2.6.8 and 6.1.1.4'
H H 0.0000 0.0000 'International Tables Vol C Tables 4.2.6.8 and 6.1.1.4'
Se Se -0.0929 2.2259 'International Tables Vol C Tables 4.2.6.8 and 6.1.1.4'
Tl Tl -2.8358 9.6688 'International Tables Vol C Tables 4.2.6.8 and 6.1.1.4'
U U -9.6767 9.6646 'International Tables Vol C Tables 4.2.6.8 and 6.1.1.4'

loop_
_geom_angle_atom_site_label_1
_geom_angle_atom_site_label_2
_geom_angle_atom_site_label_3
_geom_angle
_geom_angle_site_symmetry_1
_geom_angle_site_symmetry_3
_geom_angle_publ_flag
O8 U1 O7 176.3(2) . . ?
O8 U1 O3 89.3(2) . . ?
O7 U1 O3 88.8(2) . . ?
O8 U1 O4 93.4(2) . 2_545 ?
O7 U1 O4 86.5(2) . 2_545 ?
O3 U1 O4 147.24(14) . 2_545 ?
O8 U1 O2 91.4(2) . . ?
O7 U1 O2 85.1(2) . . ?
O3 U1 O2 76.17(15) . . ?
O4 U1 O2 71.13(15) 2_545 . ?
O8 U1 O6 88.3(2) . . ?
O7 U1 O6 95.2(2) . . ?
O3 U1 O6 140.51(15) . . ?
O4 U1 O6 72.24(14) 2_545 . ?
O2 U1 O6 143.28(14) . . ?
O8 U1 O5 97.9(2) . . ?
O7 U1 O5 84.6(2) . . ?
O3 U1 O5 73.54(14) . . ?
O4 U1 O5 137.95(14) 2_545 . ?
O2 U1 O5 148.12(14) . . ?
O6 U1 O5 67.81(13) . . ?
O2 Se1 O6 102.5(2) . 2 ?
O2 Se1 O1 96.0(2) . . ?
O6 Se1 O1 97.2(2) 2 . ?
O4 Se2 O3 98.6(2) . . ?
O4 Se2 O5 99.1(2) . 3_665 ?
O3 Se2 O5 101.0(2) . 3_665 ?
Se1 O2 U1 133.1(2) . . ?
Se2 O3 U1 119.9(2) . . ?
Se2 O4 U1 130.4(3) . 2 ?
Se2 O5 U1 128.3(2) 3_665 . ?
Se1 O6 U1 126.4(2) 2_545 . ?
Se1 O6 Tl1 115.6(2) 2_545 . ?
U1 O6 Tl1 118.1(2) . . ?

loop_
_geom_bond_atom_site_label_1
_geom_bond_atom_site_label_2
_geom_bond_distance
_geom_bond_site_symmetry_2
_geom_bond_publ_flag
U1 O8 1.779(5) . ?
U1 O7 1.788(4) . ?
U1 O3 2.349(4) . ?
U1 O4 2.359(4) 2_545 ?
U1 O2 2.386(4) . ?
U1 O6 2.413(4) . ?
U1 O5 2.424(4) . ?
Tl1 O6 2.785(4) . ?
Se1 O2 1.670(4) . ?
Se1 O6 1.672(4) 2 ?
Se1 O1 1.765(4) . ?
Se2 O4 1.693(4) . ?
Se2 O3 1.702(4) . ?
Se2 O5 1.706(4) 3_665 ?
O4 U1 2.359(4) 2 ?
O5 Se2 1.706(4) 3_665 ?
O6 Se1 1.672(4) 2_545 ?
